data_2208728
loop_
_publ_author_name
'Fa-Hui Li'
'Han-Dong Yin'
'Wen-Bo Huang'
'Yu-Wei Wang'

_publ_section_title
Octabutyl-1\k^2^<i>C</i>,2\k^2^<i>C</i>,3\k^2^<i>C</i>,4\k^2^<i>C</i>-bis(\m~2~-2,4-dichlorophenoxyacetato)-1:2\k^2^<i>O</i>:<i>O</i>';3:4\k^2^<i>O</i>:<i>O</i>'-bis(2,4-dichlorophenoxyacetato)-1\k<i>O</i>,4\k<i>O</i>-di-\m~3~-oxo-1:2:3\k^3^<i>O</i>:<i>O</i>:<i>O</i>;2:3:4\k^3^<i>O</i>:<i>O</i>:<i>O</i>-tetratin(IV)
_journal_coeditor_code SJ2026
_journal_issue 4
_journal_name_full 'Acta Crystallographica Section E'
_journal_page_first m919
_journal_page_last m921
_journal_paper_doi 10.1107/S1600536806010889
_journal_volume 62
_journal_year 2006
_chemical_formula_iupac '[Sn4 (C4 H9)8 (C8 H5 Cl2 O3)4 O2]'
_chemical_formula_moiety 'C64 H92 Cl8 O14 Sn4'
_chemical_formula_sum 'C64 H92 Cl8 O14 Sn4'
_chemical_formula_weight 1843.74
_chemical_name_systematic
;
Octabutyl-1\k^2^<i>C</i>, 2\k^2^<i>C</i>, 3\k^2^<i>C</i>,
4-2<i>C</i>-di-2--2,4-dichlorophenoxyacetato-1:2\k^2^<i>O</i>:<i>O</i>^'^;
3:4\k^2^<i>O</i>:<i>O</i>^'^-bis-(2,4-dichlorophenoxyacetato)-1\k<i>O</i>,
4\k<i>O</i>-di-\m~3~-oxo-1:2:3\k^3^<i>O</i>:<i>O</i>:<i>O</i>;2:3:4\k^3^
<i>O</i>:<i>O</i>:<i>O</i>-tetratin(IV)
;
_space_group_IT_number 2
_symmetry_cell_setting triclinic
_symmetry_space_group_name_Hall '-P 1'
_symmetry_space_group_name_H-M 'P -1'
_atom_sites_solution_hydrogens geom
_atom_sites_solution_primary direct
_atom_sites_solution_secondary difmap
_audit_creation_method SHELXL-97
_cell_angle_alpha 88.964(3)
_cell_angle_beta 84.890(3)
_cell_angle_gamma 62.852(3)
_cell_formula_units_Z 1
_cell_length_a 12.020(3)
_cell_length_b 12.488(3)
_cell_length_c 14.562(3)
_cell_measurement_reflns_used 3064
_cell_measurement_temperature 298(2)
_cell_measurement_theta_max 23.204
_cell_measurement_theta_min 2.268
_cell_volume 1936.7(8)
_computing_cell_refinement 'SAINT (Bruker 1998)'
_computing_data_collection 'SMART (Bruker 1998)'
_computing_data_reduction SAINT
_computing_molecular_graphics 'SHELXTL (Bruker 1998)'
_computing_publication_material SHELXTL
_computing_structure_refinement 'SHELXL97 (Sheldrick, 1997)'
_computing_structure_solution 'SHELXS97 (Sheldrick, 1997)'
_diffrn_ambient_temperature 298(2)
_diffrn_measured_fraction_theta_full 0.988
_diffrn_measured_fraction_theta_max 0.988
_diffrn_measurement_device_type 'Bruker CCD area detector'
_diffrn_measurement_method '\f and \w scans'
_diffrn_radiation_monochromator graphite
_diffrn_radiation_source 'fine-focus sealed tube'
_diffrn_radiation_type MoK\a
_diffrn_radiation_wavelength 0.71073
_diffrn_reflns_av_R_equivalents 0.0285
_diffrn_reflns_av_sigmaI/netI 0.0633
_diffrn_reflns_limit_h_max 14
_diffrn_reflns_limit_h_min -14
_diffrn_reflns_limit_k_max 14
_diffrn_reflns_limit_k_min -14
_diffrn_reflns_limit_l_max 17
_diffrn_reflns_limit_l_min -14
_diffrn_reflns_number 10200
_diffrn_reflns_theta_full 25.01
_diffrn_reflns_theta_max 25.01
_diffrn_reflns_theta_min 1.95
_diffrn_standards_number 0
_exptl_absorpt_coefficient_mu 1.607
_exptl_absorpt_correction_T_max 0.534
_exptl_absorpt_correction_T_min 0.456
_exptl_absorpt_correction_type multi-scan
_exptl_absorpt_process_details '(SADABS; Bruker, 1998)'
_exptl_crystal_colour colorless
_exptl_crystal_density_diffrn 1.581
_exptl_crystal_density_method 'not measured'
_exptl_crystal_description block
_exptl_crystal_F_000 924
_exptl_crystal_size_max 0.52
_exptl_crystal_size_mid 0.41
_exptl_crystal_size_min 0.39
_refine_diff_density_max 1.792
_refine_diff_density_min -0.680
_refine_ls_extinction_method none
_refine_ls_goodness_of_fit_ref 1.003
_refine_ls_hydrogen_treatment constr
_refine_ls_matrix_type full
_refine_ls_number_parameters 426
_refine_ls_number_reflns 6751
_refine_ls_number_restraints 390
_refine_ls_restrained_S_all 1.001
_refine_ls_R_factor_all 0.0884
_refine_ls_R_factor_gt 0.0489
_refine_ls_shift/su_max <0.001
_refine_ls_shift/su_mean <0.001
_refine_ls_structure_factor_coef Fsqd
_refine_ls_weighting_details 'calc w=1/[\s^2^(Fo^2^)+(0.0500P)^2^+5.3146P] where P=(Fo^2^+2Fc^2^)/3'
_refine_ls_weighting_scheme calc
_refine_ls_wR_factor_gt 0.1095
_refine_ls_wR_factor_ref 0.1343
_reflns_number_gt 4330
_reflns_number_total 6751
_reflns_threshold_expression I>2\s(I)
_cod_data_source_file sj2026.cif
_cod_data_source_block I
_cod_original_cell_volume 1936.5(7)
_cod_database_code 2208728
_cod_database_fobs_code 2208728

loop_
_symmetry_equiv_pos_as_xyz
'x, y, z'
'-x, -y, -z'

loop_
_atom_site_type_symbol
_atom_site_label
_atom_site_fract_x
_atom_site_fract_y
_atom_site_fract_z
_atom_site_U_iso_or_equiv
_atom_site_adp_type
_atom_site_calc_flag
_atom_site_refinement_flags
_atom_site_occupancy
_atom_site_disorder_assembly
_atom_site_disorder_group
Sn Sn1 0.23135(4) 0.48594(5) 0.04762(4) 0.05333(18) Uani d . 1 . .
Sn Sn2 0.58170(4) 0.36454(4) 0.04346(3) 0.04776(17) Uani d . 1 . .
Cl Cl1 -0.0199(3) 1.1169(2) -0.2395(2) 0.1160(10) Uani d . 1 . .
Cl Cl2 -0.0334(5) 0.8148(4) -0.4904(2) 0.1704(17) Uani d . 1 . .
Cl Cl3 0.7255(3) 0.0064(4) 0.1359(2) 0.1427(13) Uani d . 1 . .
Cl Cl4 0.610(4) 0.092(2) 0.4799(15) 0.179(7) Uani d PU 0.37(3) A 1
Cl Cl4' 0.528(2) 0.1318(15) 0.4933(7) 0.150(5) Uani d PU 0.63(3) A 2
O O1 0.1172(5) 0.6902(5) 0.0409(4) 0.0797(17) Uani d . 1 . .
O O2 0.2143(5) 0.7357(6) -0.0752(4) 0.0797(17) Uani d . 1 . .
O O3 -0.0027(5) 0.9361(5) -0.1099(4) 0.0763(16) Uani d . 1 . .
O O4 0.3547(4) 0.2984(4) 0.0677(3) 0.0582(13) Uani d . 1 . .
O O5 0.1729(5) 0.2943(5) 0.0796(4) 0.0735(16) Uani d . 1 . .
O O6 0.4762(5) 0.0599(5) 0.1085(4) 0.0708(15) Uani d . 1 . .
O O7 0.3931(4) 0.4969(4) 0.0116(3) 0.0510(12) Uani d . 1 . .
C C1 0.1171(8) 0.7567(7) -0.0263(6) 0.064(2) Uani d . 1 . .
C C2 -0.0050(7) 0.8606(7) -0.0354(6) 0.064(2) Uani d . 1 . .
H H2A -0.0660 0.8321 -0.0450 0.077 Uiso calc R 1 . .
H H2B -0.0324 0.9080 0.0217 0.077 Uiso calc R 1 . .
C C3 -0.0067(7) 0.9005(7) -0.1983(6) 0.064(2) Uani d . 1 . .
C C4 -0.0142(9) 0.9796(8) -0.2673(7) 0.079(3) Uani d . 1 . .
C C5 -0.0222(10) 0.9535(9) -0.3569(7) 0.096(3) Uani d . 1 . .
H H5 -0.0272 1.0077 -0.4030 0.116 Uiso calc R 1 . .
C C6 -0.0228(11) 0.8483(11) -0.3782(7) 0.103(3) Uani d . 1 . .
C C7 -0.0146(9) 0.7686(8) -0.3115(7) 0.084(3) Uani d . 1 . .
H H7 -0.0157 0.6971 -0.3266 0.101 Uiso calc R 1 . .
C C8 -0.0047(8) 0.7925(8) -0.2219(6) 0.075(2) Uani d . 1 . .
H H8 0.0034 0.7362 -0.1769 0.090 Uiso calc R 1 . .
C C9 0.2868(7) 0.2435(7) 0.0771(5) 0.0569(19) Uani d . 1 . .
C C10 0.3531(8) 0.1076(7) 0.0791(6) 0.071(2) Uani d . 1 . .
H H10A 0.3033 0.0807 0.1202 0.085 Uiso calc R 1 . .
H H10B 0.3583 0.0755 0.0178 0.085 Uiso calc R 1 . .
C C11 0.4852(9) 0.0768(7) 0.1982(6) 0.066(2) Uani d . 1 A .
C C12 0.6028(11) 0.0512(9) 0.2206(7) 0.086(3) Uani d . 1 . .
C C13 0.6233(13) 0.0642(11) 0.3123(10) 0.120(4) Uani d . 1 A .
H H13 0.7028 0.0473 0.3282 0.144 Uiso calc R 1 . .
C C14 0.5253(15) 0.1015(12) 0.3760(9) 0.112(3) Uani d U 1 . .
C C15 0.4105(14) 0.1269(10) 0.3574(8) 0.118(4) Uani d . 1 A .
H H15 0.3453 0.1525 0.4042 0.142 Uiso calc R 1 . .
C C16 0.3879(10) 0.1149(8) 0.2668(7) 0.089(3) Uani d . 1 . .
H H16 0.3074 0.1326 0.2529 0.107 Uiso calc R 1 A .
C C17 0.1657(8) 0.4745(8) -0.0806(6) 0.082(2) Uani d U 1 C .
H H17A 0.0802 0.4864 -0.0678 0.098 Uiso calc R 1 . .
H H17B 0.1617 0.5422 -0.1164 0.098 Uiso calc R 1 . .
C C18 0.2332(11) 0.3664(9) -0.1400(7) 0.103(3) Uani d U 1 . .
H H18A 0.2198 0.3019 -0.1117 0.124 Uiso calc R 1 B 1
H H18B 0.3223 0.3428 -0.1421 0.124 Uiso calc R 1 B 1
C C19 0.1983(11) 0.3773(10) -0.2361(7) 0.104(3) Uani d PU 0.27(4) C 1
H H19A 0.1617 0.4620 -0.2506 0.125 Uiso calc PR 0.27(4) C 1
H H19B 0.1324 0.3530 -0.2372 0.125 Uiso calc PR 0.27(4) C 1
C C20 0.297(5) 0.309(5) -0.313(3) 0.117(10) Uani d PU 0.27(4) C 1
H H20A 0.2603 0.3290 -0.3711 0.175 Uiso calc PR 0.27(4) C 1
H H20B 0.3294 0.2244 -0.3041 0.175 Uiso calc PR 0.27(4) C 1
H H20C 0.3639 0.3312 -0.3141 0.175 Uiso calc PR 0.27(4) C 1
C C19' 0.1983(11) 0.3773(10) -0.2361(7) 0.104(3) Uani d PU 0.73(4) C 2
H H19C 0.1074 0.4195 -0.2341 0.125 Uiso calc PR 0.73(4) C 2
H H19D 0.2301 0.4277 -0.2685 0.125 Uiso calc PR 0.73(4) C 2
C C20' 0.241(3) 0.2667(19) -0.2907(14) 0.139(7) Uani d PU 0.73(4) C 2
H H20D 0.2133 0.2860 -0.3513 0.209 Uiso calc PR 0.73(4) C 2
H H20E 0.2078 0.2169 -0.2615 0.209 Uiso calc PR 0.73(4) C 2
H H20F 0.3314 0.2244 -0.2953 0.209 Uiso calc PR 0.73(4) C 2
C C21 0.1669(8) 0.5387(8) 0.1914(6) 0.082(2) Uani d U 1 . .
H H21A 0.2021 0.5910 0.2081 0.098 Uiso calc R 1 . .
H H21B 0.0767 0.5883 0.1939 0.098 Uiso calc R 1 . .
C C22 0.1888(10) 0.4539(9) 0.2642(7) 0.097(3) Uani d U 1 . .
H H22A 0.2777 0.3983 0.2615 0.116 Uiso calc R 1 . .
H H22B 0.1438 0.4077 0.2554 0.116 Uiso calc R 1 . .
C C23 0.1451(12) 0.5187(11) 0.3604(7) 0.121(4) Uani d U 1 . .
H H23A 0.1801 0.5746 0.3639 0.145 Uiso calc R 1 . .
H H23B 0.0545 0.5656 0.3648 0.145 Uiso calc R 1 . .
C C24 0.1770(14) 0.4452(14) 0.4361(10) 0.171(6) Uani d U 1 . .
H H24A 0.1496 0.4942 0.4916 0.256 Uiso calc R 1 . .
H H24B 0.2665 0.3968 0.4324 0.256 Uiso calc R 1 . .
H H24C 0.1371 0.3939 0.4368 0.256 Uiso calc R 1 . .
C C25 0.6171(8) 0.2302(7) -0.0583(5) 0.067(2) Uani d U 1 . .
H H25A 0.6981 0.1624 -0.0505 0.080 Uiso calc R 1 . .
H H25B 0.5540 0.2023 -0.0475 0.080 Uiso calc R 1 . .
C C26 0.6172(10) 0.2692(8) -0.1548(6) 0.089(3) Uani d U 1 . .
H H26A 0.6818 0.2952 -0.1664 0.107 Uiso calc R 1 . .
H H26B 0.5370 0.3381 -0.1625 0.107 Uiso calc R 1 . .
C C27 0.6395(11) 0.1734(9) -0.2252(7) 0.100(3) Uani d U 1 . .
H H27A 0.5705 0.1529 -0.2176 0.120 Uiso calc R 1 . .
H H27B 0.7157 0.1017 -0.2140 0.120 Uiso calc R 1 . .
C C28 0.6513(14) 0.2105(11) -0.3231(8) 0.152(5) Uani d U 1 . .
H H28A 0.6662 0.1456 -0.3646 0.228 Uiso calc R 1 . .
H H28B 0.7201 0.2299 -0.3315 0.228 Uiso calc R 1 . .
H H28C 0.5750 0.2798 -0.3355 0.228 Uiso calc R 1 . .
C C29 0.5331(8) 0.3792(8) 0.1879(5) 0.0659(19) Uani d U 1 . .
H H29A 0.4565 0.4537 0.2000 0.079 Uiso calc R 1 . .
H H29B 0.5128 0.3142 0.2045 0.079 Uiso calc R 1 . .
C C30 0.6227(9) 0.3772(10) 0.2519(6) 0.088(3) Uani d U 1 . .
H H30A 0.6476 0.4391 0.2344 0.105 Uiso calc R 1 . .
H H30B 0.6974 0.3002 0.2445 0.105 Uiso calc R 1 . .
C C31 0.5738(10) 0.3967(11) 0.3523(6) 0.103(3) Uani d U 1 . .
H H31A 0.5003 0.4747 0.3599 0.124 Uiso calc R 1 . .
H H31B 0.5469 0.3361 0.3694 0.124 Uiso calc R 1 . .
C C32 0.6649(13) 0.3918(15) 0.4172(9) 0.170(5) Uani d U 1 . .
H H32A 0.6263 0.4042 0.4793 0.255 Uiso calc R 1 . .
H H32B 0.6898 0.4536 0.4027 0.255 Uiso calc R 1 . .
H H32C 0.7375 0.3145 0.4114 0.255 Uiso calc R 1 . .

loop_
_atom_site_aniso_label
_atom_site_aniso_U_11
_atom_site_aniso_U_22
_atom_site_aniso_U_33
_atom_site_aniso_U_12
_atom_site_aniso_U_13
_atom_site_aniso_U_23
Sn1 0.0454(3) 0.0555(3) 0.0655(4) -0.0292(3) -0.0015(2) 0.0034(3)
Sn2 0.0495(3) 0.0492(3) 0.0503(3) -0.0286(3) 0.0012(2) 0.0046(2)
Cl1 0.165(3) 0.0790(17) 0.128(2) -0.0725(19) -0.040(2) 0.0251(16)
Cl2 0.306(6) 0.169(3) 0.082(2) -0.147(4) -0.019(3) 0.001(2)
Cl3 0.095(2) 0.221(4) 0.125(3) -0.082(3) -0.0239(19) 0.036(3)
Cl4 0.213(16) 0.196(13) 0.096(9) -0.060(13) -0.046(11) -0.006(8)
Cl4' 0.224(12) 0.167(8) 0.073(4) -0.097(8) -0.039(6) 0.003(4)
O1 0.077(4) 0.073(4) 0.082(4) -0.030(3) 0.001(3) 0.005(3)
O2 0.055(3) 0.099(5) 0.084(4) -0.036(3) 0.003(3) -0.007(4)
O3 0.089(4) 0.061(4) 0.084(4) -0.039(3) -0.010(3) 0.004(3)
O4 0.051(3) 0.060(3) 0.076(4) -0.037(3) -0.001(3) 0.006(3)
O5 0.056(3) 0.074(4) 0.104(5) -0.043(3) 0.002(3) 0.008(3)
O6 0.076(4) 0.058(3) 0.070(4) -0.023(3) -0.008(3) -0.004(3)
O7 0.052(3) 0.057(3) 0.055(3) -0.035(2) 0.000(2) 0.012(2)
C1 0.072(6) 0.055(5) 0.054(5) -0.024(5) 0.016(4) -0.009(4)
C2 0.066(5) 0.058(5) 0.065(5) -0.025(4) -0.001(4) -0.001(4)
C3 0.059(5) 0.058(5) 0.070(6) -0.024(4) 0.004(4) 0.002(4)
C4 0.099(7) 0.065(6) 0.085(7) -0.048(5) -0.003(5) 0.005(5)
C5 0.132(9) 0.084(7) 0.078(7) -0.055(7) -0.001(6) 0.012(6)
C6 0.152(10) 0.108(9) 0.066(7) -0.075(8) 0.004(6) -0.006(6)
C7 0.114(8) 0.077(6) 0.081(7) -0.060(6) -0.008(6) 0.007(5)
C8 0.092(6) 0.067(6) 0.079(7) -0.048(5) -0.004(5) 0.008(5)
C9 0.059(5) 0.059(5) 0.062(5) -0.036(4) -0.006(4) 0.001(4)
C10 0.083(6) 0.064(5) 0.079(6) -0.044(5) -0.014(5) 0.000(5)
C11 0.088(6) 0.050(5) 0.061(6) -0.031(5) -0.013(5) 0.012(4)
C12 0.123(9) 0.088(7) 0.064(6) -0.062(7) -0.020(6) 0.013(5)
C13 0.149(11) 0.115(9) 0.132(11) -0.083(9) -0.062(10) 0.046(8)
C14 0.139(6) 0.118(6) 0.087(6) -0.064(5) -0.017(5) 0.004(5)
C15 0.170(13) 0.095(8) 0.067(8) -0.045(9) 0.011(8) -0.004(6)
C16 0.112(8) 0.075(6) 0.076(7) -0.043(6) 0.007(6) 0.005(5)
C17 0.081(5) 0.092(6) 0.080(5) -0.045(5) -0.019(4) -0.002(5)
C18 0.128(6) 0.096(6) 0.084(5) -0.046(5) -0.027(5) -0.003(5)
C19 0.118(6) 0.112(6) 0.085(5) -0.054(5) -0.015(5) -0.014(5)
C20 0.134(14) 0.116(14) 0.089(13) -0.048(13) -0.009(13) -0.010(13)
C19' 0.118(6) 0.112(6) 0.085(5) -0.054(5) -0.015(5) -0.014(5)
C20' 0.173(13) 0.121(11) 0.112(11) -0.056(10) -0.014(10) -0.005(9)
C21 0.081(5) 0.092(6) 0.084(5) -0.053(4) 0.020(4) -0.004(5)
C22 0.104(6) 0.104(6) 0.089(6) -0.056(5) 0.013(5) 0.005(5)
C23 0.135(7) 0.122(7) 0.079(6) -0.040(6) 0.023(6) -0.006(6)
C24 0.176(11) 0.173(11) 0.131(10) -0.053(9) 0.000(9) -0.018(9)
C25 0.084(5) 0.058(4) 0.065(5) -0.041(4) 0.011(4) -0.007(4)
C26 0.122(6) 0.074(5) 0.088(6) -0.057(5) -0.011(5) -0.009(5)
C27 0.134(6) 0.094(6) 0.076(5) -0.053(5) -0.014(5) -0.021(5)
C28 0.209(12) 0.122(9) 0.104(9) -0.054(9) -0.027(9) -0.020(7)
C29 0.077(4) 0.089(5) 0.049(4) -0.055(4) 0.004(4) 0.011(4)
C30 0.089(6) 0.129(7) 0.062(5) -0.066(5) -0.004(4) 0.001(5)
C31 0.114(6) 0.132(6) 0.061(5) -0.056(5) -0.006(5) -0.001(5)
C32 0.151(10) 0.246(12) 0.096(8) -0.074(9) -0.022(8) -0.018(9)

loop_
_atom_type_symbol
_atom_type_description
_atom_type_scat_dispersion_real
_atom_type_scat_dispersion_imag
_atom_type_scat_source
C C 0.0033 0.0016 'International Tables Vol C Tables 4.2.6.8 and 6.1.1.4'
H H 0.0000 0.0000 'International Tables Vol C Tables 4.2.6.8 and 6.1.1.4'
O O 0.0106 0.0060 'International Tables Vol C Tables 4.2.6.8 and 6.1.1.4'
Sn Sn -0.6537 1.4246 'International Tables Vol C Tables 4.2.6.8 and 6.1.1.4'
Cl Cl 0.1484 0.1585 'International Tables Vol C Tables 4.2.6.8 and 6.1.1.4'

loop_
_geom_angle_atom_site_label_1
_geom_angle_atom_site_label_2
_geom_angle_atom_site_label_3
_geom_angle_site_symmetry_1
_geom_angle_site_symmetry_3
_geom_angle
_geom_angle_publ_flag
O7 Sn1 C17 . . 103.9(3) y
O7 Sn1 O4 . . 84.40(17) y
C17 Sn1 O4 . . 100.4(3) y
O7 Sn1 C21 . . 111.0(3) y
C17 Sn1 C21 . . 141.9(4) y
O4 Sn1 C21 . . 97.8(3) y
O7 Sn1 O1 . . 90.83(19) y
C17 Sn1 O1 . . 87.4(3) y
O4 Sn1 O1 . . 171.7(2) y
C21 Sn1 O1 . . 77.5(3) y
O7 Sn1 O5 . . 134.08(17) y
C17 Sn1 O5 . . 79.4(3) y
O4 Sn1 O5 . . 50.61(16) y
C21 Sn1 O5 . . 86.9(3) y
O1 Sn1 O5 . . 134.96(19) y
O7 Sn2 C29 2_665 . 115.1(3) y
O7 Sn2 C25 2_665 . 111.4(2) y
C29 Sn2 C25 . . 133.5(3) y
O7 Sn2 O7 2_665 . 75.75(18) y
C29 Sn2 O7 . . 93.9(3) y
C25 Sn2 O7 . . 99.2(3) y
O7 Sn2 O2 2_665 2_665 92.0(2) y
C29 Sn2 O2 . 2_665 87.2(3) y
C25 Sn2 O2 . 2_665 89.4(3) y
O7 Sn2 O2 . 2_665 166.97(19) y
O7 Sn2 O4 2_665 . 135.20(15) y
C29 Sn2 O4 . . 76.1(2) y
C25 Sn2 O4 . . 72.7(2) y
O7 Sn2 O4 . . 59.87(14) y
O2 Sn2 O4 2_665 . 132.70(18) y
C1 O1 Sn1 . . 127.5(5) ?
C1 O2 Sn2 . 2_665 130.2(6) ?
C3 O3 C2 . . 118.3(6) ?
C9 O4 Sn1 . . 107.5(5) ?
C9 O4 Sn2 . . 164.9(5) ?
Sn1 O4 Sn2 . . 87.46(14) ?
C9 O5 Sn1 . . 78.2(4) ?
C11 O6 C10 . . 117.0(7) ?
Sn2 O7 Sn1 2_665 . 129.6(2) y
Sn2 O7 Sn2 2_665 . 104.25(18) y
Sn1 O7 Sn2 . . 125.6(2) y
O2 C1 O1 . . 121.3(8) ?
O2 C1 C2 . . 124.8(8) ?
O1 C1 C2 . . 113.9(7) ?
O3 C2 C1 . . 113.2(7) ?
O3 C2 H2A . . 108.9 ?
C1 C2 H2A . . 108.9 ?
O3 C2 H2B . . 108.9 ?
C1 C2 H2B . . 108.9 ?
H2A C2 H2B . . 107.8 ?
C4 C3 O3 . . 116.7(8) ?
C4 C3 C8 . . 118.3(8) ?
O3 C3 C8 . . 125.0(8) ?
C5 C4 C3 . . 120.8(9) ?
C5 C4 Cl1 . . 119.8(8) ?
C3 C4 Cl1 . . 119.4(8) ?
C6 C5 C4 . . 119.9(9) ?
C6 C5 H5 . . 120.1 ?
C4 C5 H5 . . 120.1 ?
C7 C6 C5 . . 120.3(10) ?
C7 C6 Cl2 . . 119.4(9) ?
C5 C6 Cl2 . . 120.3(9) ?
C6 C7 C8 . . 120.6(9) ?
C6 C7 H7 . . 119.7 ?
C8 C7 H7 . . 119.7 ?
C7 C8 C3 . . 120.1(9) ?
C7 C8 H8 . . 120.0 ?
C3 C8 H8 . . 120.0 ?
O5 C9 O4 . . 123.6(7) ?
O5 C9 C10 . . 118.5(7) ?
O4 C9 C10 . . 117.8(7) ?
O6 C10 C9 . . 113.5(6) ?
O6 C10 H10A . . 108.9 ?
C9 C10 H10A . . 108.9 ?
O6 C10 H10B . . 108.9 ?
C9 C10 H10B . . 108.9 ?
H10A C10 H10B . . 107.7 ?
O6 C11 C12 . . 115.4(8) ?
O6 C11 C16 . . 125.6(9) ?
C12 C11 C16 . . 119.0(9) ?
C11 C12 C13 . . 120.3(10) ?
C11 C12 Cl3 . . 120.0(7) ?
C13 C12 Cl3 . . 119.7(10) ?
C14 C13 C12 . . 118.1(12) ?
C14 C13 H13 . . 120.9 ?
C12 C13 H13 . . 120.9 ?
C15 C14 C13 . . 123.5(12) ?
C15 C14 Cl4' . . 110.9(14) ?
C13 C14 Cl4' . . 125.5(14) ?
C15 C14 Cl4 . . 138.0(17) ?
C13 C14 Cl4 . . 98.3(17) ?
Cl4' C14 Cl4 . . 27.9(7) ?
C14 C15 C16 . . 119.4(12) ?
C14 C15 H15 . . 120.3 ?
C16 C15 H15 . . 120.3 ?
C11 C16 C15 . . 119.7(11) ?
C11 C16 H16 . . 120.1 ?
C15 C16 H16 . . 120.1 ?
C18 C17 Sn1 . . 120.5(7) ?
C18 C17 H17A . . 107.2 ?
Sn1 C17 H17A . . 107.2 ?
C18 C17 H17B . . 107.2 ?
Sn1 C17 H17B . . 107.2 ?
H17A C17 H17B . . 106.8 ?
C17 C18 C19 . . 116.2(9) ?
C17 C18 H18A . . 108.2 ?
C19 C18 H18A . . 108.2 ?
C17 C18 H18B . . 108.2 ?
C19 C18 H18B . . 108.2 ?
H18A C18 H18B . . 107.4 ?
C18 C19 C20 . . 120(2) ?
C18 C19 H19A . . 107.4 ?
C20 C19 H19A . . 107.4 ?
C18 C19 H19B . . 107.4 ?
C20 C19 H19B . . 107.4 ?
H19A C19 H19B . . 106.9 ?
C19 C20 H20A . . 109.5 ?
C19 C20 H20B . . 109.5 ?
H20A C20 H20B . . 109.5 ?
C19 C20 H20C . . 109.5 ?
H20A C20 H20C . . 109.5 ?
H20B C20 H20C . . 109.5 ?
H20D C20' H20E . . 109.5 ?
H20D C20' H20F . . 109.5 ?
H20E C20' H20F . . 109.5 ?
C22 C21 Sn1 . . 123.4(7) ?
C22 C21 H21A . . 106.5 ?
Sn1 C21 H21A . . 106.5 ?
C22 C21 H21B . . 106.5 ?
Sn1 C21 H21B . . 106.5 ?
H21A C21 H21B . . 106.5 ?
C21 C22 C23 . . 111.3(9) ?
C21 C22 H22A . . 109.4 ?
C23 C22 H22A . . 109.4 ?
C21 C22 H22B . . 109.4 ?
C23 C22 H22B . . 109.4 ?
H22A C22 H22B . . 108.0 ?
C24 C23 C22 . . 116.3(11) ?
C24 C23 H23A . . 108.2 ?
C22 C23 H23A . . 108.2 ?
C24 C23 H23B . . 108.2 ?
C22 C23 H23B . . 108.2 ?
H23A C23 H23B . . 107.4 ?
C23 C24 H24A . . 109.5 ?
C23 C24 H24B . . 109.5 ?
H24A C24 H24B . . 109.5 ?
C23 C24 H24C . . 109.5 ?
H24A C24 H24C . . 109.5 ?
H24B C24 H24C . . 109.5 ?
C26 C25 Sn2 . . 115.2(5) ?
C26 C25 H25A . . 108.5 ?
Sn2 C25 H25A . . 108.5 ?
C26 C25 H25B . . 108.5 ?
Sn2 C25 H25B . . 108.5 ?
H25A C25 H25B . . 107.5 ?
C25 C26 C27 . . 114.0(8) ?
C25 C26 H26A . . 108.7 ?
C27 C26 H26A . . 108.7 ?
C25 C26 H26B . . 108.7 ?
C27 C26 H26B . . 108.7 ?
H26A C26 H26B . . 107.6 ?
C26 C27 C28 . . 113.4(9) ?
C26 C27 H27A . . 108.9 ?
C28 C27 H27A . . 108.9 ?
C26 C27 H27B . . 108.9 ?
C28 C27 H27B . . 108.9 ?
H27A C27 H27B . . 107.7 ?
C27 C28 H28A . . 109.5 ?
C27 C28 H28B . . 109.5 ?
H28A C28 H28B . . 109.5 ?
C27 C28 H28C . . 109.5 ?
H28A C28 H28C . . 109.5 ?
H28B C28 H28C . . 109.5 ?
C30 C29 Sn2 . . 120.2(5) ?
C30 C29 H29A . . 107.3 ?
Sn2 C29 H29A . . 107.3 ?
C30 C29 H29B . . 107.3 ?
Sn2 C29 H29B . . 107.3 ?
H29A C29 H29B . . 106.9 ?
C29 C30 C31 . . 115.1(8) ?
C29 C30 H30A . . 108.5 ?
C31 C30 H30A . . 108.5 ?
C29 C30 H30B . . 108.5 ?
C31 C30 H30B . . 108.5 ?
H30A C30 H30B . . 107.5 ?
C32 C31 C30 . . 115.2(9) ?
C32 C31 H31A . . 108.5 ?
C30 C31 H31A . . 108.5 ?
C32 C31 H31B . . 108.5 ?
C30 C31 H31B . . 108.5 ?
H31A C31 H31B . . 107.5 ?
C31 C32 H32A . . 109.5 ?
C31 C32 H32B . . 109.5 ?
H32A C32 H32B . . 109.5 ?
C31 C32 H32C . . 109.5 ?
H32A C32 H32C . . 109.5 ?
H32B C32 H32C . . 109.5 ?

loop_
_geom_bond_atom_site_label_1
_geom_bond_atom_site_label_2
_geom_bond_site_symmetry_2
_geom_bond_distance
_geom_bond_publ_flag
Sn1 O7 . 2.033(4) y
Sn1 C17 . 2.122(8) y
Sn1 O4 . 2.157(5) y
Sn1 C21 . 2.171(9) y
Sn1 O1 . 2.284(6) y
Sn1 O5 . 2.806(5) y
Sn2 O7 2_665 2.027(4) y
Sn2 C29 . 2.120(7) y
Sn2 C25 . 2.125(7) y
Sn2 O7 . 2.197(5) y
Sn2 O2 2_665 2.275(5) y
Sn2 O4 . 3.182(4) y
Cl1 C4 . 1.738(9) ?
Cl2 C6 . 1.723(10) ?
Cl3 C12 . 1.719(11) ?
Cl4 C14 . 1.87(3) ?
Cl4' C14 . 1.763(15) ?
O1 C1 . 1.272(9) y
O2 C1 . 1.232(9) y
O4 C9 . 1.281(8) y
O5 C9 . 1.216(8) y
O2 Sn2 2_665 2.275(5) y
O3 C3 . 1.382(10) ?
O3 C2 . 1.431(9) ?
O6 C11 . 1.348(9) ?
O6 C10 . 1.424(9) ?
O7 Sn2 2_665 2.027(4) y
C1 C2 . 1.465(11) ?
C2 H2A . 0.9700 ?
C2 H2B . 0.9700 ?
C3 C4 . 1.376(11) ?
C3 C8 . 1.386(11) ?
C4 C5 . 1.374(13) ?
C5 C6 . 1.358(13) ?
C5 H5 . 0.9300 ?
C6 C7 . 1.355(13) ?
C7 C8 . 1.371(12) ?
C7 H7 . 0.9300 ?
C8 H8 . 0.9300 ?
C9 C10 . 1.512(11) ?
C10 H10A . 0.9700 ?
C10 H10B . 0.9700 ?
C11 C12 . 1.369(12) ?
C11 C16 . 1.377(12) ?
C12 C13 . 1.404(14) ?
C13 C14 . 1.337(16) ?
C13 H13 . 0.9300 ?
C14 C15 . 1.320(16) ?
C15 C16 . 1.393(14) ?
C15 H15 . 0.9300 ?
C16 H16 . 0.9300 ?
C17 C18 . 1.465(12) ?
C17 H17A . 0.9700 ?
C17 H17B . 0.9700 ?
C18 C19 . 1.482(13) ?
C18 H18A . 0.9700 ?
C18 H18B . 0.9700 ?
C19 C20 . 1.51(5) ?
C19 H19A . 0.9700 ?
C19 H19B . 0.9700 ?
C20 H20A . 0.9600 ?
C20 H20B . 0.9600 ?
C20 H20C . 0.9600 ?
C20' H20D . 0.9600 ?
C20' H20E . 0.9600 ?
C20' H20F . 0.9600 ?
C21 C22 . 1.438(12) ?
C21 H21A . 0.9700 ?
C21 H21B . 0.9700 ?
C22 C23 . 1.554(13) ?
C22 H22A . 0.9700 ?
C22 H22B . 0.9700 ?
C23 C24 . 1.387(16) ?
C23 H23A . 0.9700 ?
C23 H23B . 0.9700 ?
C24 H24A . 0.9600 ?
C24 H24B . 0.9600 ?
C24 H24C . 0.9600 ?
C25 C26 . 1.478(11) ?
C25 H25A . 0.9700 ?
C25 H25B . 0.9700 ?
C26 C27 . 1.503(11) ?
C26 H26A . 0.9700 ?
C26 H26B . 0.9700 ?
C27 C28 . 1.505(14) ?
C27 H27A . 0.9700 ?
C27 H27B . 0.9700 ?
C28 H28A . 0.9600 ?
C28 H28B . 0.9600 ?
C28 H28C . 0.9600 ?
C29 C30 . 1.479(11) ?
C29 H29A . 0.9700 ?
C29 H29B . 0.9700 ?
C30 C31 . 1.508(12) ?
C30 H30A . 0.9700 ?
C30 H30B . 0.9700 ?
C31 C32 . 1.490(14) ?
C31 H31A . 0.9700 ?
C31 H31B . 0.9700 ?
C32 H32A . 0.9600 ?
C32 H32B . 0.9600 ?
C32 H32C . 0.9600 ?
